data_1565249
loop_
_publ_author_name
'Sharma, Mitu'
'Ganeshpandian, Mani'
'Sanjeev, Airy'
'Tamilarasan, Ajaykamal'
'Mattaparthi, Venkata Satish Kumar'
'Islam, Nashreen S.'
'Palaniandavar, Mallayan'

_publ_section_title
;
 Bis- and mixed-ligand copper(II) complexes of nalidixic acid the
 antibacterial drug: Mode of nalidixate coordination determines DNA
 binding and cleavage and cytotoxicity
;
_journal_name_full 'Inorganica Chimica Acta'
_journal_page_first 119450
_journal_paper_doi 10.1016/j.ica.2020.119450
_journal_volume 504
_journal_year 2020
_chemical_formula_sum 'C28 H38 Cu N8 O6'
_chemical_formula_weight 646.20
_space_group_crystal_system triclinic
_space_group_IT_number 2
_space_group_name_Hall '-P 1'
_space_group_name_H-M_alt 'P -1'
_atom_sites_solution_hydrogens geom
_audit_creation_method SHELXL-2014
_cell_angle_alpha 81.757(5)
_cell_angle_beta 85.286(5)
_cell_angle_gamma 87.395(5)
_cell_formula_units_Z 1
_cell_length_a 5.3068(4)
_cell_length_b 8.9688(6)
_cell_length_c 15.6014(10)
_cell_measurement_reflns_used 1837
_cell_measurement_temperature 293(2)
_cell_measurement_theta_max 24.50
_cell_measurement_theta_min 1.32
_cell_volume 731.97(9)
_computing_cell_refinement 'Bruker SMART'
_computing_data_collection 'Bruker SMART'
_computing_data_reduction 'Bruker SAINT'
_computing_molecular_graphics 'Bruker SHELXTL'
_computing_publication_material 'Bruker SHELXTL'
_computing_structure_refinement 'Bruker SHELXTL'
_computing_structure_solution 'Bruker SHELXTL'
_diffrn_ambient_temperature 293(2)
_diffrn_measured_fraction_theta_full 0.872
_diffrn_measured_fraction_theta_max 0.952
_diffrn_measurement_device_type 'CCD area detector'
_diffrn_measurement_method 'phi and omega scans'
_diffrn_radiation_type MoK\a
_diffrn_radiation_wavelength 0.71073
_diffrn_reflns_av_R_equivalents 0.1442
_diffrn_reflns_av_unetI/netI 0.0928
_diffrn_reflns_Laue_measured_fraction_full 0.872
_diffrn_reflns_Laue_measured_fraction_max 0.952
_diffrn_reflns_limit_h_max 5
_diffrn_reflns_limit_h_min -6
_diffrn_reflns_limit_k_max 10
_diffrn_reflns_limit_k_min -9
_diffrn_reflns_limit_l_max 18
_diffrn_reflns_limit_l_min -18
_diffrn_reflns_number 8858
_diffrn_reflns_point_group_measured_fraction_full 0.872
_diffrn_reflns_point_group_measured_fraction_max 0.952
_diffrn_reflns_theta_full 25.242
_diffrn_reflns_theta_max 24.495
_diffrn_reflns_theta_min 1.323
_diffrn_source 'fine-focus sealed tube'
_exptl_absorpt_coefficient_mu 0.803
_exptl_absorpt_correction_type none
_exptl_crystal_colour blue
_exptl_crystal_density_diffrn 1.466
_exptl_crystal_density_method 'not measured'
_exptl_crystal_description needles
_exptl_crystal_F_000 339
_exptl_crystal_size_max 0.30
_exptl_crystal_size_mid 0.22
_exptl_crystal_size_min 0.14
_refine_diff_density_max 0.599
_refine_diff_density_min -0.578
_refine_diff_density_rms 0.084
_refine_ls_extinction_coef .
_refine_ls_extinction_method none
_refine_ls_goodness_of_fit_ref 1.198
_refine_ls_hydrogen_treatment constr
_refine_ls_matrix_type full
_refine_ls_number_parameters 198
_refine_ls_number_reflns 2322
_refine_ls_number_restraints 0
_refine_ls_restrained_S_all 1.198
_refine_ls_R_factor_all 0.0610
_refine_ls_R_factor_gt 0.0498
_refine_ls_shift/su_max 0.000
_refine_ls_shift/su_mean 0.000
_refine_ls_structure_factor_coef Fsqd
_refine_ls_weighting_details 'w=1/[\s^2^(Fo^2^)+(0.0100P)^2^] where P=(Fo^2^+2Fc^2^)/3'
_refine_ls_weighting_scheme calc
_refine_ls_wR_factor_gt 0.1053
_refine_ls_wR_factor_ref 0.1082
_reflns_Friedel_coverage 0.000
_reflns_Friedel_fraction_full .
_reflns_Friedel_fraction_max .
_reflns_number_gt 1837
_reflns_number_total 2322
_reflns_threshold_expression 'I > 2\s(I)'
_cod_data_source_file Cuen2nal2CIF.cif
_cod_data_source_block 555
_cod_database_code 1565249
_shelx_space_group_comment
;
The symmetry employed for this shelxl refinement is uniquely defined
by the following loop, which should always be used as a source of
symmetry information in preference to the above space-group names.
They are only intended as comments.
;
_shelxl_version_number 2014-3

loop_
_space_group_symop_operation_xyz
'x, y, z'
'-x, -y, -z'

loop_
_atom_site_label
_atom_site_type_symbol
_atom_site_fract_x
_atom_site_fract_y
_atom_site_fract_z
_atom_site_U_iso_or_equiv
_atom_site_adp_type
_atom_site_occupancy
_atom_site_site_symmetry_order
_atom_site_calc_flag
_atom_site_refinement_flags_posn
_atom_site_refinement_flags_adp
_atom_site_refinement_flags_occupancy
_atom_site_disorder_assembly
_atom_site_disorder_group
O1 O 0.8333(4) 0.4267(3) 0.10294(17) 0.0392(7) Uani 1 1 d . . . . .
Cu1 Cu 0.5000 0.5000 0.0000 0.0308(2) Uani 1 2 d S . P . .
O2 O 0.6029(5) 0.4473(3) 0.22673(17) 0.0456(7) Uani 1 1 d . . . . .
O3 O 0.6293(5) 0.0813(3) 0.16256(18) 0.0481(8) Uani 1 1 d . . . . .
N1 N 1.1937(5) 0.1228(3) 0.32073(19) 0.0292(7) Uani 1 1 d . . . . .
N2 N 1.2360(5) -0.1352(4) 0.3583(2) 0.0340(8) Uani 1 1 d . . . . .
C11 C 1.1620(7) -0.2732(4) 0.3522(2) 0.0373(10) Uani 1 1 d . . . . .
C10 C 0.9700(8) -0.3004(5) 0.3024(3) 0.0439(11) Uani 1 1 d . . . . .
H10 H 0.9224 -0.3984 0.3009 0.053 Uiso 1 1 calc R U . . .
C9 C 0.8511(7) -0.1814(4) 0.2555(3) 0.0391(10) Uani 1 1 d . . . . .
H9 H 0.7216 -0.1980 0.2217 0.047 Uiso 1 1 calc R U . . .
C7 C 0.9242(6) -0.0342(4) 0.2585(2) 0.0309(9) Uani 1 1 d . . . . .
C3 C 1.0746(6) 0.2442(4) 0.2766(2) 0.0314(9) Uani 1 1 d . . . . .
H3 H 1.1272 0.3391 0.2835 0.038 Uiso 1 1 calc R U . . .
C2 C 0.8883(6) 0.2392(4) 0.2242(2) 0.0279(9) Uani 1 1 d . . . . .
C5 C 1.2698(7) 0.1515(5) 0.4705(2) 0.0477(11) Uani 1 1 d . . . . .
H5A H 1.1425 0.2311 0.4698 0.072 Uiso 1 1 calc R U . . .
H5B H 1.3989 0.1701 0.5069 0.072 Uiso 1 1 calc R U . . .
H5C H 1.1945 0.0570 0.4928 0.072 Uiso 1 1 calc R U . . .
C4 C 1.3848(6) 0.1456(4) 0.3798(2) 0.0342(9) Uani 1 1 d . . . . .
H4A H 1.4688 0.2391 0.3587 0.041 Uiso 1 1 calc R U . . .
H4B H 1.5112 0.0640 0.3806 0.041 Uiso 1 1 calc R U . . .
C12 C 1.2992(8) -0.4015(5) 0.4041(3) 0.0540(12) Uani 1 1 d . . . . .
H12A H 1.1816 -0.4777 0.4278 0.081 Uiso 1 1 calc R U . . .
H12B H 1.3749 -0.3650 0.4505 0.081 Uiso 1 1 calc R U . . .
H12C H 1.4286 -0.4436 0.3671 0.081 Uiso 1 1 calc R U . . .
C8 C 0.7998(7) 0.0959(4) 0.2095(2) 0.0327(9) Uani 1 1 d . . . . .
C6 C 1.1178(6) -0.0194(4) 0.3124(2) 0.0286(9) Uani 1 1 d . . . . .
N4 N 0.3322(5) 0.3035(3) 0.04128(19) 0.0325(8) Uani 1 1 d . . . . .
H4C H 0.4006 0.2568 0.0885 0.039 Uiso 1 1 calc R U . . .
H4D H 0.1678 0.3196 0.0544 0.039 Uiso 1 1 calc R U . . .
C13 C 0.6410(7) 0.2244(4) -0.0662(3) 0.0369(10) Uani 1 1 d . . . . .
H13A H 0.7541 0.1785 -0.0234 0.044 Uiso 1 1 calc R U . . .
H13B H 0.6694 0.1740 -0.1174 0.044 Uiso 1 1 calc R U . . .
N3 N 0.6887(5) 0.3864(3) -0.08908(19) 0.0323(8) Uani 1 1 d . . . . .
H3A H 0.6370 0.4196 -0.1415 0.039 Uiso 1 1 calc R U . . .
H3B H 0.8537 0.4013 -0.0904 0.039 Uiso 1 1 calc R U . . .
C14 C 0.3704(6) 0.2102(4) -0.0299(3) 0.0374(10) Uani 1 1 d . . . . .
H14A H 0.2568 0.2453 -0.0748 0.045 Uiso 1 1 calc R U . . .
H14B H 0.3363 0.1058 -0.0080 0.045 Uiso 1 1 calc R U . . .
C1 C 0.7657(6) 0.3833(4) 0.1815(2) 0.0305(9) Uani 1 1 d . . . . .

loop_
_atom_site_aniso_label
_atom_site_aniso_U_11
_atom_site_aniso_U_22
_atom_site_aniso_U_33
_atom_site_aniso_U_23
_atom_site_aniso_U_13
_atom_site_aniso_U_12
O1 0.0375(15) 0.0430(18) 0.0307(16) 0.0143(13) -0.0021(12) 0.0065(12)
Cu1 0.0380(4) 0.0275(4) 0.0263(4) -0.0012(3) -0.0040(3) 0.0003(3)
O2 0.0602(18) 0.0444(19) 0.0290(15) 0.0001(14) -0.0069(14) 0.0220(15)
O3 0.0588(18) 0.0403(18) 0.0479(18) 0.0003(14) -0.0332(15) 0.0008(14)
N1 0.0383(18) 0.0242(18) 0.0248(17) 0.0020(14) -0.0113(14) 0.0024(15)
N2 0.0452(19) 0.029(2) 0.0267(17) 0.0022(15) -0.0111(15) 0.0065(16)
C11 0.052(3) 0.027(2) 0.031(2) -0.0011(19) -0.004(2) 0.005(2)
C10 0.062(3) 0.024(2) 0.047(3) -0.009(2) -0.008(2) -0.002(2)
C9 0.056(3) 0.031(2) 0.034(2) -0.0097(19) -0.014(2) 0.000(2)
C7 0.040(2) 0.029(2) 0.025(2) -0.0061(17) -0.0047(17) 0.0004(19)
C3 0.042(2) 0.025(2) 0.026(2) 0.0014(17) -0.0063(18) 0.0000(18)
C2 0.031(2) 0.029(2) 0.0220(19) 0.0025(17) -0.0053(16) 0.0041(17)
C5 0.067(3) 0.050(3) 0.028(2) -0.004(2) -0.015(2) -0.005(2)
C4 0.037(2) 0.032(2) 0.033(2) 0.0036(18) -0.0145(18) -0.0004(18)
C12 0.072(3) 0.032(3) 0.056(3) 0.005(2) -0.023(2) 0.010(2)
C8 0.037(2) 0.038(3) 0.0224(19) -0.0008(18) -0.0114(17) 0.0036(19)
C6 0.037(2) 0.026(2) 0.0217(19) -0.0009(17) -0.0020(17) 0.0034(18)
N4 0.0351(17) 0.0325(19) 0.0290(17) 0.0023(15) -0.0099(14) 0.0011(15)
C13 0.045(2) 0.025(2) 0.042(2) -0.0064(19) -0.0083(19) 0.0084(18)
N3 0.0334(17) 0.035(2) 0.0271(17) 0.0007(15) -0.0053(14) 0.0040(15)
C14 0.042(2) 0.026(2) 0.044(2) -0.0018(19) -0.0095(19) -0.0009(18)
C1 0.027(2) 0.037(2) 0.028(2) -0.0017(19) -0.0116(17) -0.0047(18)

loop_
_atom_type_symbol
_atom_type_description
_atom_type_scat_dispersion_real
_atom_type_scat_dispersion_imag
_atom_type_scat_source
C C 0.0033 0.0016 'International Tables Vol C Tables 4.2.6.8 and 6.1.1.4'
Cu Cu 0.3201 1.2651 'International Tables Vol C Tables 4.2.6.8 and 6.1.1.4'
N N 0.0061 0.0033 'International Tables Vol C Tables 4.2.6.8 and 6.1.1.4'
O O 0.0106 0.0060 'International Tables Vol C Tables 4.2.6.8 and 6.1.1.4'
H H 0.0000 0.0000 'International Tables Vol C Tables 4.2.6.8 and 6.1.1.4'

loop_
_geom_angle_atom_site_label_1
_geom_angle_atom_site_label_2
_geom_angle_atom_site_label_3
_geom_angle
_geom_angle_site_symmetry_1
_geom_angle_site_symmetry_3
C1 O1 Cu1 118.5(2) . .
N4 Cu1 N4 180.00(9) . 2_665
N4 Cu1 N3 84.58(12) . .
N4 Cu1 N3 95.42(12) 2_665 .
N4 Cu1 N3 95.42(12) . 2_665
N4 Cu1 N3 84.58(12) 2_665 2_665
N3 Cu1 N3 180.0 . 2_665
N4 Cu1 O1 89.85(10) . .
N4 Cu1 O1 90.15(10) 2_665 .
N3 Cu1 O1 90.87(10) . .
N3 Cu1 O1 89.13(10) 2_665 .
C3 N1 C6 118.3(3) . .
C3 N1 C4 119.8(3) . .
C6 N1 C4 121.8(3) . .
C11 N2 C6 117.1(3) . .
N2 C11 C10 123.3(4) . .
N2 C11 C12 116.0(4) . .
C10 C11 C12 120.6(4) . .
C9 C10 C11 119.1(4) . .
C9 C10 H10 120.5 . .
C11 C10 H10 120.5 . .
C10 C9 C7 119.9(4) . .
C10 C9 H9 120.0 . .
C7 C9 H9 120.0 . .
C9 C7 C6 116.2(3) . .
C9 C7 C8 121.3(3) . .
C6 C7 C8 122.4(3) . .
C2 C3 N1 125.8(4) . .
C2 C3 H3 117.1 . .
N1 C3 H3 117.1 . .
C3 C2 C8 120.1(3) . .
C3 C2 C1 120.3(3) . .
C8 C2 C1 119.5(3) . .
C4 C5 H5A 109.5 . .
C4 C5 H5B 109.5 . .
H5A C5 H5B 109.5 . .
C4 C5 H5C 109.5 . .
H5A C5 H5C 109.5 . .
H5B C5 H5C 109.5 . .
N1 C4 C5 111.7(3) . .
N1 C4 H4A 109.3 . .
C5 C4 H4A 109.3 . .
N1 C4 H4B 109.3 . .
C5 C4 H4B 109.3 . .
H4A C4 H4B 107.9 . .
C11 C12 H12A 109.5 . .
C11 C12 H12B 109.5 . .
H12A C12 H12B 109.5 . .
C11 C12 H12C 109.5 . .
H12A C12 H12C 109.5 . .
H12B C12 H12C 109.5 . .
O3 C8 C2 124.3(4) . .
O3 C8 C7 121.7(4) . .
C2 C8 C7 113.9(3) . .
N2 C6 N1 116.3(3) . .
N2 C6 C7 124.3(3) . .
N1 C6 C7 119.4(3) . .
C14 N4 Cu1 107.5(2) . .
C14 N4 H4C 110.2 . .
Cu1 N4 H4C 110.2 . .
C14 N4 H4D 110.2 . .
Cu1 N4 H4D 110.2 . .
H4C N4 H4D 108.5 . .
N3 C13 C14 107.5(3) . .
N3 C13 H13A 110.2 . .
C14 C13 H13A 110.2 . .
N3 C13 H13B 110.2 . .
C14 C13 H13B 110.2 . .
H13A C13 H13B 108.5 . .
C13 N3 Cu1 109.1(2) . .
C13 N3 H3A 109.9 . .
Cu1 N3 H3A 109.9 . .
C13 N3 H3B 109.9 . .
Cu1 N3 H3B 109.9 . .
H3A N3 H3B 108.3 . .
N4 C14 C13 107.5(3) . .
N4 C14 H14A 110.2 . .
C13 C14 H14A 110.2 . .
N4 C14 H14B 110.2 . .
C13 C14 H14B 110.2 . .
H14A C14 H14B 108.5 . .
O2 C1 O1 125.6(4) . .
O2 C1 C2 117.0(3) . .
O1 C1 C2 117.4(3) . .

loop_
_geom_bond_atom_site_label_1
_geom_bond_atom_site_label_2
_geom_bond_distance
_geom_bond_site_symmetry_2
O1 C1 1.259(4) .
O1 Cu1 2.490(2) .
Cu1 N4 2.009(3) .
Cu1 N4 2.009(3) 2_665
Cu1 N3 2.014(3) .
Cu1 N3 2.014(3) 2_665
O2 C1 1.242(4) .
O3 C8 1.232(4) .
N1 C3 1.361(4) .
N1 C6 1.382(5) .
N1 C4 1.466(4) .
N2 C11 1.333(5) .
N2 C6 1.337(4) .
C11 C10 1.381(5) .
C11 C12 1.505(5) .
C10 C9 1.365(5) .
C10 H10 0.9300 .
C9 C7 1.401(5) .
C9 H9 0.9300 .
C7 C6 1.402(5) .
C7 C8 1.463(5) .
C3 C2 1.341(5) .
C3 H3 0.9300 .
C2 C8 1.443(5) .
C2 C1 1.512(5) .
C5 C4 1.500(5) .
C5 H5A 0.9600 .
C5 H5B 0.9600 .
C5 H5C 0.9600 .
C4 H4A 0.9700 .
C4 H4B 0.9700 .
C12 H12A 0.9600 .
C12 H12B 0.9600 .
C12 H12C 0.9600 .
N4 C14 1.479(5) .
N4 H4C 0.8900 .
N4 H4D 0.8900 .
C13 N3 1.473(4) .
C13 C14 1.504(5) .
C13 H13A 0.9700 .
C13 H13B 0.9700 .
N3 H3A 0.8900 .
N3 H3B 0.8900 .
C14 H14A 0.9700 .
C14 H14B 0.9700 .
